data_4063361
loop_
_publ_author_name
'Li, Hong-Xi'
'Cheng, Mei-Ling'
'Wang, He-Ming'
'Yang, Xiao-Juan'
'Ren, Zhi-Gang'
'Lang, Jian-Ping'

_publ_section_title
;
 Lanthanide(III) 4,6-Dimethylpyrimidine-2-thionate Complexes as Efficient
 Catalysts for Isocyanate Cyclodimerization
;
_journal_issue 2
_journal_name_full Organometallics
_journal_page_first 208
_journal_page_last 214
_journal_paper_doi 10.1021/om100671s
_journal_volume 30
_journal_year 2011
_chemical_formula_moiety 'C24 H28 N8 S4 Eu Li'
_chemical_formula_sum 'C24 H28 Eu Li N8 S4'
_chemical_formula_weight 715.73
_chemical_name_systematic
; 
 ? 
;
_space_group_IT_number 82
_symmetry_cell_setting tetragonal
_symmetry_space_group_name_Hall 'I -4'
_symmetry_space_group_name_H-M 'I -4'
_atom_sites_solution_hydrogens geom
_atom_sites_solution_primary direct
_atom_sites_solution_secondary difmap
_audit_creation_method SHELXL-97
_cell_angle_alpha 90.00
_cell_angle_beta 90.00
_cell_angle_gamma 90.00
_cell_formula_units_Z 2
_cell_length_a 10.8407(15)
_cell_length_b 10.8407(15)
_cell_length_c 13.720(3)
_cell_measurement_reflns_used 3807
_cell_measurement_temperature 193(2)
_cell_measurement_theta_max 25.3491
_cell_measurement_theta_min 3.7592
_cell_volume 1612.4(5)
_computing_cell_refinement CrystalClear
_computing_data_collection CrystalClear
_computing_data_reduction CrystalStructure
_computing_molecular_graphics 'sheltl-97 (Sheldrick, 1997)'
_computing_publication_material 'SHELXL-97 (Sheldrick, 1997)'
_computing_structure_refinement 'SHELXL-97 (Sheldrick, 1997)'
_computing_structure_solution 'SHELXS-97 (Sheldrick, 1990)'
_diffrn_ambient_temperature 193(2)
_diffrn_detector_area_resol_mean 7.31
_diffrn_measured_fraction_theta_full 0.996
_diffrn_measured_fraction_theta_max 0.996
_diffrn_measurement_device_type 'Rigaku Mercury'
_diffrn_measurement_method \w
_diffrn_radiation_monochromator graphite
_diffrn_radiation_source 'fine-focus sealed tube'
_diffrn_radiation_type MoK\a
_diffrn_radiation_wavelength 0.71073
_diffrn_reflns_av_R_equivalents 0.0360
_diffrn_reflns_av_sigmaI/netI 0.0332
_diffrn_reflns_limit_h_max 13
_diffrn_reflns_limit_h_min -12
_diffrn_reflns_limit_k_max 13
_diffrn_reflns_limit_k_min -12
_diffrn_reflns_limit_l_max 16
_diffrn_reflns_limit_l_min -16
_diffrn_reflns_number 7967
_diffrn_reflns_theta_full 25.34
_diffrn_reflns_theta_max 25.34
_diffrn_reflns_theta_min 3.76
_exptl_absorpt_coefficient_mu 2.230
_exptl_absorpt_correction_T_max 0.6633
_exptl_absorpt_correction_T_min 0.5535
_exptl_absorpt_correction_type multi-scan
_exptl_absorpt_process_details 'Jacobson, R. (1998) Private communication'
_exptl_crystal_colour red
_exptl_crystal_density_diffrn 1.474
_exptl_crystal_density_method 'not measured'
_exptl_crystal_description Block
_exptl_crystal_F_000 716
_exptl_crystal_size_max 0.30
_exptl_crystal_size_mid 0.30
_exptl_crystal_size_min 0.20
_platon_squeeze_details
;
;
_refine_diff_density_max 0.641
_refine_diff_density_min -0.278
_refine_diff_density_rms 0.079
_refine_ls_abs_structure_details 'Flack H D (1983), Acta Cryst. A39, 876-881'
_refine_ls_abs_structure_Flack -0.008(18)
_refine_ls_extinction_method none
_refine_ls_goodness_of_fit_ref 1.141
_refine_ls_hydrogen_treatment constr
_refine_ls_matrix_type full
_refine_ls_number_parameters 88
_refine_ls_number_reflns 1492
_refine_ls_number_restraints 0
_refine_ls_restrained_S_all 1.141
_refine_ls_R_factor_all 0.0222
_refine_ls_R_factor_gt 0.0222
_refine_ls_shift/su_max 0.000
_refine_ls_shift/su_mean 0.000
_refine_ls_structure_factor_coef Fsqd
_refine_ls_weighting_details 'calc w=1/[\s^2^(Fo^2^)+(0.0374P)^2^+0.0000P] where P=(Fo^2^+2Fc^2^)/3'
_refine_ls_weighting_scheme calc
_refine_ls_wR_factor_gt 0.0646
_refine_ls_wR_factor_ref 0.0646
_reflns_number_gt 1490
_reflns_number_total 1492
_reflns_threshold_expression >2sigma(I)
_cod_data_source_file om100671s_si_002.cif
_cod_data_source_block Li[Eu(dmpymt)4]
_cod_original_cell_volume 1612.4(4)
_cod_original_formula_sum 'C24 H28 N8 S4 Eu Li'
_cod_database_code 4063361

loop_
_symmetry_equiv_pos_as_xyz
'x, y, z'
'-x, -y, z'
'y, -x, -z'
'-y, x, -z'
'x+1/2, y+1/2, z+1/2'
'-x+1/2, -y+1/2, z+1/2'
'y+1/2, -x+1/2, -z+1/2'
'-y+1/2, x+1/2, -z+1/2'

loop_
_atom_site_label
_atom_site_type_symbol
_atom_site_fract_x
_atom_site_fract_y
_atom_site_fract_z
_atom_site_U_iso_or_equiv
_atom_site_adp_type
_atom_site_occupancy
_atom_site_symmetry_multiplicity
_atom_site_calc_flag
_atom_site_refinement_flags
_atom_site_disorder_assembly
_atom_site_disorder_group
Eu1 Eu 0.5000 0.0000 0.7500 0.02706(14) Uani 1 4 d S . .
S1 S 0.65626(12) 0.06987(14) 0.90761(9) 0.0450(3) Uani 1 1 d . . .
N1 N 0.8779(6) 0.1341(6) 0.8414(5) 0.0470(16) Uani 1 1 d . . .
N2 N 0.7171(4) 0.0963(4) 0.7247(3) 0.0361(13) Uani 1 1 d . . .
C1 C 0.7588(6) 0.1042(6) 0.8164(5) 0.0350(15) Uani 1 1 d . . .
C2 C 0.9539(5) 0.1629(7) 0.7667(8) 0.058(3) Uani 1 1 d . . .
C3 C 0.9178(8) 0.1622(8) 0.6752(8) 0.061(3) Uani 1 1 d . . .
H4 H 0.9728 0.1868 0.6249 0.073 Uiso 1 1 calc R . .
C4 C 0.7978(8) 0.1250(6) 0.6526(5) 0.0446(17) Uani 1 1 d . . .
C5 C 1.0855(5) 0.1959(8) 0.7949(7) 0.089(3) Uani 1 1 d . . .
H5A H 1.0881 0.2811 0.8186 0.134 Uiso 1 1 calc R . .
H5B H 1.1392 0.1878 0.7378 0.134 Uiso 1 1 calc R . .
H5C H 1.1139 0.1401 0.8464 0.134 Uiso 1 1 calc R . .
C6 C 0.7509(7) 0.1220(6) 0.5495(4) 0.0640(18) Uani 1 1 d . . .
H6A H 0.8121 0.1595 0.5061 0.096 Uiso 1 1 calc R . .
H6B H 0.6734 0.1684 0.5454 0.096 Uiso 1 1 calc R . .
H6C H 0.7364 0.0363 0.5298 0.096 Uiso 1 1 calc R . .
Li1 Li 1.0000 0.0000 1.0000 0.009(2) Uani 1 4 d S . .

loop_
_atom_site_aniso_label
_atom_site_aniso_U_11
_atom_site_aniso_U_22
_atom_site_aniso_U_33
_atom_site_aniso_U_23
_atom_site_aniso_U_13
_atom_site_aniso_U_12
Eu1 0.02706(16) 0.02706(16) 0.0271(2) 0.000 0.000 0.000
S1 0.0352(7) 0.0664(9) 0.0334(7) -0.0041(6) -0.0024(5) -0.0095(6)
N1 0.025(3) 0.043(3) 0.073(4) 0.007(3) -0.009(3) -0.006(3)
N2 0.034(2) 0.032(2) 0.042(4) -0.0015(18) 0.0068(19) -0.0005(16)
C1 0.025(3) 0.031(3) 0.049(4) 0.005(3) 0.004(3) 0.000(2)
C2 0.033(3) 0.050(3) 0.093(9) 0.009(5) 0.004(4) -0.003(2)
C3 0.047(5) 0.049(4) 0.086(7) 0.006(5) 0.033(5) -0.012(4)
C4 0.048(5) 0.036(3) 0.050(4) -0.005(3) 0.018(3) -0.002(3)
C5 0.028(3) 0.090(5) 0.151(9) 0.033(5) -0.002(3) -0.015(3)
C6 0.075(4) 0.072(4) 0.045(3) -0.001(3) 0.023(3) -0.021(3)
Li1 0.007(3) 0.007(3) 0.012(6) 0.000 0.000 0.000

loop_
_atom_type_symbol
_atom_type_description
_atom_type_scat_dispersion_real
_atom_type_scat_dispersion_imag
_atom_type_scat_source
C C 0.0033 0.0016 'International Tables Vol C Tables 4.2.6.8 and 6.1.1.4'
H H 0.0000 0.0000 'International Tables Vol C Tables 4.2.6.8 and 6.1.1.4'
Li Li -0.0003 0.0001 'International Tables Vol C Tables 4.2.6.8 and 6.1.1.4'
N N 0.0061 0.0033 'International Tables Vol C Tables 4.2.6.8 and 6.1.1.4'
S S 0.1246 0.1234 'International Tables Vol C Tables 4.2.6.8 and 6.1.1.4'
Eu Eu -0.1578 3.6682 'International Tables Vol C Tables 4.2.6.8 and 6.1.1.4'

loop_
_geom_angle_atom_site_label_1
_geom_angle_atom_site_label_2
_geom_angle_atom_site_label_3
_geom_angle
_geom_angle_site_symmetry_1
_geom_angle_site_symmetry_3
_geom_angle_publ_flag
N2 Eu1 N2 164.64(19) 2_655 . ?
N2 Eu1 N2 91.02(3) 2_655 8_546 ?
N2 Eu1 N2 91.02(3) . 8_546 ?
N2 Eu1 N2 91.02(3) 2_655 7_556 ?
N2 Eu1 N2 91.02(3) . 7_556 ?
N2 Eu1 N2 164.64(19) 8_546 7_556 ?
N2 Eu1 S1 138.32(10) 2_655 . ?
N2 Eu1 S1 57.05(10) . . ?
N2 Eu1 S1 84.07(10) 8_546 . ?
N2 Eu1 S1 84.29(10) 7_556 . ?
N2 Eu1 S1 57.05(10) 2_655 2_655 ?
N2 Eu1 S1 138.32(10) . 2_655 ?
N2 Eu1 S1 84.29(10) 8_546 2_655 ?
N2 Eu1 S1 84.07(10) 7_556 2_655 ?
S1 Eu1 S1 81.27(5) . 2_655 ?
N2 Eu1 S1 84.29(10) 2_655 7_556 ?
N2 Eu1 S1 84.07(10) . 7_556 ?
N2 Eu1 S1 138.32(10) 8_546 7_556 ?
N2 Eu1 S1 57.05(10) 7_556 7_556 ?
S1 Eu1 S1 125.16(3) . 7_556 ?
S1 Eu1 S1 125.16(3) 2_655 7_556 ?
N2 Eu1 S1 84.07(10) 2_655 8_546 ?
N2 Eu1 S1 84.29(10) . 8_546 ?
N2 Eu1 S1 57.05(10) 8_546 8_546 ?
N2 Eu1 S1 138.32(10) 7_556 8_546 ?
S1 Eu1 S1 125.16(3) . 8_546 ?
S1 Eu1 S1 125.16(3) 2_655 8_546 ?
S1 Eu1 S1 81.27(5) 7_556 8_546 ?
N2 Eu1 C1 170.71(15) 2_655 . ?
N2 Eu1 C1 24.53(16) . . ?
N2 Eu1 C1 89.68(16) 8_546 . ?
N2 Eu1 C1 85.90(16) 7_556 . ?
S1 Eu1 C1 32.65(13) . . ?
S1 Eu1 C1 113.84(13) 2_655 . ?
S1 Eu1 C1 101.27(12) 7_556 . ?
S1 Eu1 C1 104.03(13) 8_546 . ?
N2 Eu1 C1 24.53(16) 2_655 2_655 ?
N2 Eu1 C1 170.71(15) . 2_655 ?
N2 Eu1 C1 85.90(16) 8_546 2_655 ?
N2 Eu1 C1 89.68(16) 7_556 2_655 ?
S1 Eu1 C1 113.84(13) . 2_655 ?
S1 Eu1 C1 32.65(13) 2_655 2_655 ?
S1 Eu1 C1 104.03(13) 7_556 2_655 ?
S1 Eu1 C1 101.27(12) 8_546 2_655 ?
C1 Eu1 C1 146.5(3) . 2_655 ?
N2 Eu1 C1 89.68(16) 2_655 8_546 ?
N2 Eu1 C1 85.90(16) . 8_546 ?
N2 Eu1 C1 24.53(16) 8_546 8_546 ?
N2 Eu1 C1 170.71(15) 7_556 8_546 ?
S1 Eu1 C1 101.27(12) . 8_546 ?
S1 Eu1 C1 104.03(13) 2_655 8_546 ?
S1 Eu1 C1 113.84(13) 7_556 8_546 ?
S1 Eu1 C1 32.65(13) 8_546 8_546 ?
C1 Eu1 C1 94.77(7) . 8_546 ?
C1 Eu1 C1 94.77(7) 2_655 8_546 ?
N2 Eu1 C1 85.90(16) 2_655 7_556 ?
N2 Eu1 C1 89.68(16) . 7_556 ?
N2 Eu1 C1 170.71(15) 8_546 7_556 ?
N2 Eu1 C1 24.53(16) 7_556 7_556 ?
S1 Eu1 C1 104.03(13) . 7_556 ?
S1 Eu1 C1 101.27(12) 2_655 7_556 ?
S1 Eu1 C1 32.65(13) 7_556 7_556 ?
S1 Eu1 C1 113.84(13) 8_546 7_556 ?
C1 Eu1 C1 94.77(7) . 7_556 ?
C1 Eu1 C1 94.77(7) 2_655 7_556 ?
C1 Eu1 C1 146.5(3) 8_546 7_556 ?
C1 S1 Eu1 83.6(3) . . ?
C2 N1 C1 116.0(6) . . ?
C1 N2 C4 116.9(6) . . ?
C1 N2 Eu1 101.8(3) . . ?
C4 N2 Eu1 140.7(5) . . ?
N2 C1 N1 124.5(6) . . ?
N2 C1 S1 117.0(4) . . ?
N1 C1 S1 118.5(6) . . ?
N2 C1 Eu1 53.6(3) . . ?
N1 C1 Eu1 172.1(5) . . ?
S1 C1 Eu1 63.7(2) . . ?
C3 C2 N1 122.8(7) . . ?
C3 C2 C5 121.6(8) . . ?
N1 C2 C5 115.7(9) . . ?
C2 C3 C4 119.4(8) . . ?
C2 C3 H4 120.3 . . ?
C4 C3 H4 120.3 . . ?
N2 C4 C3 120.3(8) . . ?
N2 C4 C6 117.6(7) . . ?
C3 C4 C6 122.0(7) . . ?
C2 C5 H5A 109.5 . . ?
C2 C5 H5B 109.5 . . ?
H5A C5 H5B 109.5 . . ?
C2 C5 H5C 109.5 . . ?
H5A C5 H5C 109.5 . . ?
H5B C5 H5C 109.5 . . ?
C4 C6 H6A 109.5 . . ?
C4 C6 H6B 109.5 . . ?
H6A C6 H6B 109.5 . . ?
C4 C6 H6C 109.5 . . ?
H6A C6 H6C 109.5 . . ?
H6B C6 H6C 109.5 . . ?

loop_
_geom_bond_atom_site_label_1
_geom_bond_atom_site_label_2
_geom_bond_distance
_geom_bond_site_symmetry_2
_geom_bond_publ_flag
Eu1 N2 2.598(5) 2_655 ?
Eu1 N2 2.598(5) . ?
Eu1 N2 2.598(5) 8_546 ?
Eu1 N2 2.598(5) 7_556 ?
Eu1 S1 2.8494(13) . ?
Eu1 S1 2.8494(13) 2_655 ?
Eu1 S1 2.8494(13) 7_556 ?
Eu1 S1 2.8494(13) 8_546 ?
Eu1 C1 3.158(7) . ?
Eu1 C1 3.158(7) 2_655 ?
Eu1 C1 3.158(7) 8_546 ?
Eu1 C1 3.158(7) 7_556 ?
S1 C1 1.714(6) . ?
N1 C2 1.352(11) . ?
N1 C1 1.375(8) . ?
N2 C1 1.340(9) . ?
N2 C4 1.356(8) . ?
C2 C3 1.315(15) . ?
C2 C5 1.521(9) . ?
C3 C4 1.397(12) . ?
C3 H4 0.9500 . ?
C4 C6 1.504(10) . ?
C5 H5A 0.9800 . ?
C5 H5B 0.9800 . ?
C5 H5C 0.9800 . ?
C6 H6A 0.9800 . ?
C6 H6B 0.9800 . ?
C6 H6C 0.9800 . ?

loop_
_platon_squeeze_void_nr
_platon_squeeze_void_average_x
_platon_squeeze_void_average_y
_platon_squeeze_void_average_z
_platon_squeeze_void_volume
_platon_squeeze_void_count_electrons
1 0.000 0.000 0.500 11.7 2.7
2 0.000 0.500 0.750 78.1 2.4
3 0.500 1.000 0.250 78.0 2.4
4 0.500 0.500 0.000 11.7 2.7
